data_9003571
loop_
_publ_author_name
'Jacobsen, S. D.'
'Demouchy, S.'
'Frost, D. J.'
'Ballaran, T. B.'
'Kung, J.'

_publ_section_title
;A systematic study of OH in hydrous wadsleyite from polarized FTIR
 spectroscopy and single-crystal X-ray diffraction: Oxygen sites for hydrogen
 storage in Earth's interior Sample: ~3200 wt ppm H2O
;
_journal_name_full 'American Mineralogist'
_journal_page_first 61
_journal_page_last 70
_journal_paper_doi 10.2138/am.2005.1624
_journal_volume 90
_journal_year 2005
_chemical_formula_sum 'Mg2 O4 Si'
_chemical_name_mineral Wadsleyite
_space_group_IT_number 74
_symmetry_space_group_name_Hall '-I 2b 2'
_symmetry_space_group_name_H-M 'I m m a'
_cell_angle_alpha 90
_cell_angle_beta 90
_cell_angle_gamma 90
_cell_length_a 5.6941
_cell_length_b 11.4597
_cell_length_c 8.2556
_cell_formula_units_Z 8
_cell_volume 538.700
_database_code_amcsd 0003664
_exptl_crystal_density_diffrn 3.469
_cod_original_formula_sum 'Mg2 Si O4'
_cod_database_code 9003571

loop_
_space_group_symop_operation_xyz
x,y,z
1/2+x,1/2+y,1/2+z
x,1/2-y,z
1/2+x,-y,1/2+z
-x,1/2+y,-z
1/2-x,+y,1/2-z
-x,y,z
1/2-x,1/2+y,1/2+z
x,-y,-z
1/2+x,1/2-y,1/2-z
x,1/2+y,-z
1/2+x,+y,1/2-z
-x,1/2-y,z
1/2-x,-y,1/2+z
-x,-y,-z
1/2-x,1/2-y,1/2-z

loop_
_atom_site_aniso_label
_atom_site_aniso_U_11
_atom_site_aniso_U_22
_atom_site_aniso_U_33
_atom_site_aniso_U_12
_atom_site_aniso_U_13
_atom_site_aniso_U_23
Mg1 0.00680 0.00490 0.00770 0.00000 0.00000 0.00015
Mg2 0.00640 0.00480 0.00520 0.00000 0.00000 0.00000
Mg3 0.00500 0.00640 0.00570 0.00000 -0.00072 0.00000
Si 0.00348 0.00373 0.00379 0.00000 0.00000 0.00003
O1 0.00480 0.00640 0.00680 0.00000 0.00000 0.00000
O2 0.00770 0.00420 0.00440 0.00000 0.00000 0.00000
O3 0.00680 0.00550 0.00500 0.00000 0.00000 0.00110
O4 0.00490 0.00600 0.00580 0.00000 0.00087 0.00010

loop_
_atom_site_label
_atom_site_fract_x
_atom_site_fract_y
_atom_site_fract_z
_atom_site_U_iso_or_equiv
Mg1 0.00000 0.00000 0.00000 0.00647
Mg2 0.00000 0.25000 0.97035 0.00547
Mg3 0.25000 0.12650 0.25000 0.00571
Si 0.00000 0.12011 0.61651 0.00367
O1 0.00000 0.25000 0.21848 0.00600
O2 0.00000 0.25000 0.71663 0.00541
O3 0.00000 0.98934 0.25571 0.00579
O4 0.26098 0.12288 0.99297 0.00559

loop_
_cod_related_entry_id
_cod_related_entry_database
_cod_related_entry_code
1 AMCSD 0003664
